data_4033842
loop_
_publ_author_name
'Jin, Shengnan'
'Sun, Song'
'Yu, Jin-Tao'
'Cheng, Jiang'

_publ_section_title
;
 The Silver-Promoted Phosphonation/Alkynylation of Alkene Proceeding with
 Radical 1,2-Alkynyl Migration.
;
_journal_issue 17
_journal_name_full 'The Journal of organic chemistry'
_journal_page_first 11177
_journal_page_last 11185
_journal_paper_doi 10.1021/acs.joc.9b01088
_journal_volume 84
_journal_year 2019
_chemical_absolute_configuration ad
_chemical_formula_sum 'C31 H27 O2 P'
_chemical_formula_weight 462.49
_space_group_crystal_system triclinic
_space_group_IT_number 1
_space_group_name_Hall 'P 1'
_space_group_name_H-M_alt 'P 1'
_atom_sites_solution_hydrogens geom
_audit_creation_method SHELXL-2018/3
_cell_angle_alpha 88.303(4)
_cell_angle_beta 83.461(4)
_cell_angle_gamma 79.038(4)
_cell_formula_units_Z 3
_cell_length_a 8.4944(9)
_cell_length_b 8.9647(10)
_cell_length_c 32.731(4)
_cell_measurement_reflns_used 9974
_cell_measurement_temperature 173(2)
_cell_measurement_theta_max 54.05
_cell_measurement_theta_min 2.36
_cell_volume 2431.0(5)
_computing_structure_refinement 'SHELXL-2018/3 (Sheldrick, 2018)'
_computing_structure_solution 'SHELXT 2014/5 (Sheldrick, 2014)'
_diffrn_ambient_temperature 173(2)
_diffrn_measured_fraction_theta_full 0.969
_diffrn_measured_fraction_theta_max 0.969
_diffrn_measurement_device_type 'Bruker D8 Venture'
_diffrn_measurement_method '\f and \w scans'
_diffrn_radiation_type GaK\a
_diffrn_radiation_wavelength 1.34139
_diffrn_reflns_av_R_equivalents 0.0894
_diffrn_reflns_av_unetI/netI 0.1175
_diffrn_reflns_Laue_measured_fraction_full 0.969
_diffrn_reflns_Laue_measured_fraction_max 0.969
_diffrn_reflns_limit_h_max 9
_diffrn_reflns_limit_h_min -10
_diffrn_reflns_limit_k_max 10
_diffrn_reflns_limit_k_min -10
_diffrn_reflns_limit_l_max 38
_diffrn_reflns_limit_l_min -38
_diffrn_reflns_number 21910
_diffrn_reflns_point_group_measured_fraction_full 0.824
_diffrn_reflns_point_group_measured_fraction_max 0.824
_diffrn_reflns_theta_full 53.000
_diffrn_reflns_theta_max 53.000
_diffrn_reflns_theta_min 3.548
_exptl_absorpt_coefficient_mu 0.584
_exptl_crystal_density_diffrn 0.948
_exptl_crystal_description block
_exptl_crystal_F_000 732
_refine_diff_density_max 0.882
_refine_diff_density_min -1.516
_refine_diff_density_rms 0.119
_refine_ls_abs_structure_details
;
 Flack x determined using 2761 quotients [(I+)-(I-)]/[(I+)+(I-)]
 (Parsons, Flack and Wagner, Acta Cryst. B69 (2013) 249-259).
;
_refine_ls_abs_structure_Flack 0.15(3)
_refine_ls_extinction_method none
_refine_ls_goodness_of_fit_ref 1.236
_refine_ls_hydrogen_treatment constr
_refine_ls_matrix_type full
_refine_ls_number_parameters 925
_refine_ls_number_reflns 14146
_refine_ls_number_restraints 567
_refine_ls_restrained_S_all 1.227
_refine_ls_R_factor_all 0.1561
_refine_ls_R_factor_gt 0.1098
_refine_ls_shift/su_max 0.015
_refine_ls_shift/su_mean 0.001
_refine_ls_structure_factor_coef Fsqd
_refine_ls_weighting_details 'w=1/[\s^2^(Fo^2^)+10.0000P] where P=(Fo^2^+2Fc^2^)/3'
_refine_ls_weighting_scheme calc
_refine_ls_wR_factor_gt 0.2596
_refine_ls_wR_factor_ref 0.2904
_reflns_Friedel_coverage 0.702
_reflns_Friedel_fraction_full 0.680
_reflns_Friedel_fraction_max 0.680
_reflns_number_gt 8866
_reflns_number_total 14146
_reflns_threshold_expression 'I > 2\s(I)'
_cod_data_source_file jo9b01088_si_002.cif
_cod_data_source_block 20190317czcj_0m_a_sq
_cod_database_code 4033842
_shelx_shelxl_version_number 2018/3
_shelx_space_group_comment
;
The symmetry employed for this shelxl refinement is uniquely defined
by the following loop, which should always be used as a source of
symmetry information in preference to the above space-group names.
They are only intended as comments.
;

loop_
_space_group_symop_operation_xyz
'x, y, z'

loop_
_atom_site_label
_atom_site_type_symbol
_atom_site_fract_x
_atom_site_fract_y
_atom_site_fract_z
_atom_site_U_iso_or_equiv
_atom_site_adp_type
_atom_site_occupancy
_atom_site_site_symmetry_order
_atom_site_calc_flag
_atom_site_refinement_flags_posn
_atom_site_refinement_flags_adp
P3 P 0.6231(3) 0.5942(3) 0.40400(9) 0.0261(6) Uani 1 1 d . .
P4 P 0.0374(3) 0.5902(3) 0.59840(10) 0.0275(6) Uani 1 1 d . .
P1 P 0.5343(4) 0.0915(4) 0.09825(11) 0.0388(8) Uani 1 1 d . .
O6 O 0.7065(9) 0.7229(9) 0.4108(3) 0.037(2) Uani 1 1 d . .
O7 O 0.1277(10) 0.7199(9) 0.5920(3) 0.037(2) Uani 1 1 d . .
O8 O 0.0283(10) 0.7876(9) 0.6962(3) 0.038(2) Uani 1 1 d . .
O5 O 0.6988(7) 0.8001(7) 0.30983(19) 0.0118(13) Uani 1 1 d . U
C104 C 0.4016(15) 0.3513(14) 0.6535(4) 0.034(3) Uani 1 1 d . U
O1 O 0.5285(11) 0.2962(13) 0.1968(4) 0.062(3) Uani 1 1 d . .
C105 C 0.2716(14) 0.4286(12) 0.6655(4) 0.027(2) Uani 1 1 d . U
C110 C 0.3717(14) 0.8343(14) 0.6785(4) 0.032(3) Uani 1 1 d . U
O2 O 0.6304(10) 0.2108(12) 0.0922(3) 0.051(3) Uani 1 1 d . .
C103 C 0.5526(14) 0.2565(13) 0.6438(4) 0.030(3) Uani 1 1 d . U
C114 C 0.1164(14) 0.5237(13) 0.6819(4) 0.029(3) Uani 1 1 d . U
C74 C 1.1751(13) 0.2650(12) 0.3548(4) 0.027(2) Uani 1 1 d . U
C75 C 1.3122(14) 0.2308(14) 0.3268(4) 0.035(3) Uani 1 1 d . U
H75 H 1.310223 0.277703 0.300439 0.042 Uiso 1 1 calc R U
C98 C 0.6652(15) 0.2217(15) 0.6714(4) 0.039(3) Uani 1 1 d . U
H98 H 0.642419 0.268198 0.697692 0.046 Uiso 1 1 calc R U
C73 C 1.0315(13) 0.3588(13) 0.3453(4) 0.026(2) Uani 1 1 d . U
C116 C -0.0130(14) 0.5387(14) 0.6516(4) 0.030(3) Uani 1 1 d . U
H11A H -0.106586 0.615195 0.662913 0.036 Uiso 1 1 calc R U
H11B H -0.049810 0.440314 0.651675 0.036 Uiso 1 1 calc R U
C93 C 0.3609(16) 0.7424(15) 0.4540(5) 0.044(3) Uani 1 1 d . U
H93 H 0.439748 0.778216 0.467420 0.052 Uiso 1 1 calc R U
C64 C 1.0267(13) 0.8472(13) 0.3249(4) 0.030(3) Uani 1 1 d . U
C72 C 0.9130(12) 0.4403(12) 0.3355(4) 0.024(2) Uani 1 1 d . U
C69 C 0.9852(13) 0.7250(14) 0.3055(4) 0.032(3) Uani 1 1 d . U
C76 C 1.4468(15) 0.1359(14) 0.3348(4) 0.035(3) Uani 1 1 d . U
H76 H 1.537173 0.117681 0.314485 0.042 Uiso 1 1 calc R U
C112 C 0.1452(14) 0.6892(13) 0.6928(3) 0.027(2) Uani 1 1 d . U
C117 C 0.1399(14) 0.4215(15) 0.5704(4) 0.035(3) Uani 1 1 d . U
C91 C 0.0820(17) 0.7396(16) 0.4489(5) 0.045(3) Uani 1 1 d . U
H91 H -0.029129 0.779562 0.456248 0.054 Uiso 1 1 calc R U
C88 C 0.4109(14) 0.6406(13) 0.4216(4) 0.030(3) Uani 1 1 d . U
C81 C 0.6188(12) 0.5459(12) 0.3508(3) 0.024(2) Uani 1 1 d . U
H81A H 0.584918 0.446313 0.350333 0.029 Uiso 1 1 calc R U
H81B H 0.534572 0.622034 0.339258 0.029 Uiso 1 1 calc R U
C67 C 1.2536(17) 0.6518(17) 0.2725(4) 0.049(4) Uani 1 1 d . U
H67 H 1.325969 0.585097 0.253952 0.058 Uiso 1 1 calc R U
C109 C 0.5234(16) 0.8491(16) 0.6874(4) 0.043(3) Uani 1 1 d . U
H109 H 0.569566 0.926943 0.673109 0.051 Uiso 1 1 calc R U
C108 C 0.6126(16) 0.7634(16) 0.7144(4) 0.040(3) Uani 1 1 d . U
H108 H 0.713528 0.783624 0.720295 0.048 Uiso 1 1 calc R U
C99 C 0.8090(17) 0.1225(16) 0.6627(5) 0.048(4) Uani 1 1 d . U
H99 H 0.885788 0.103172 0.682035 0.058 Uiso 1 1 calc R U
C82 C 0.7004(13) 0.4227(12) 0.4325(4) 0.026(2) Uani 1 1 d . U
C78 C 1.3211(18) 0.0952(17) 0.4038(5) 0.049(4) Uani 1 1 d . U
H78 H 1.323899 0.047028 0.430036 0.059 Uiso 1 1 calc R U
C70 C 0.8154(10) 0.7101(10) 0.3122(3) 0.0103(18) Uani 1 1 d . U
C83 C 0.7845(16) 0.4438(16) 0.4647(4) 0.040(3) Uani 1 1 d . U
H83 H 0.801908 0.541976 0.470757 0.048 Uiso 1 1 calc R U
C68 C 1.0994(15) 0.6287(14) 0.2816(4) 0.036(3) Uani 1 1 d . U
H68 H 1.070639 0.541680 0.270824 0.043 Uiso 1 1 calc R U
C111 C 0.3092(14) 0.7122(14) 0.6980(4) 0.036(3) Uani 1 1 d . U
C126 C -0.4568(18) 0.7325(18) 0.5514(5) 0.054(4) Uani 1 1 d . U
H126 H -0.558976 0.765751 0.541636 0.064 Uiso 1 1 calc R U
C120 C 0.2993(18) 0.1716(18) 0.5241(5) 0.051(4) Uani 1 1 d . U
H120 H 0.358067 0.085794 0.509145 0.061 Uiso 1 1 calc R U
C106 C 0.3996(16) 0.6197(16) 0.7259(4) 0.043(3) Uani 1 1 d . U
H106 H 0.356556 0.539370 0.739798 0.052 Uiso 1 1 calc R U
C115 C 0.0453(16) 0.4600(16) 0.7224(4) 0.042(3) Uani 1 1 d . U
H11C H 0.032318 0.355358 0.718277 0.063 Uiso 1 1 calc R U
H11D H -0.060086 0.522649 0.731307 0.063 Uiso 1 1 calc R U
H11E H 0.118105 0.461277 0.743505 0.063 Uiso 1 1 calc R U
C65 C 1.1864(15) 0.8739(14) 0.3198(4) 0.039(3) Uani 1 1 d . U
H65 H 1.217311 0.952168 0.334195 0.046 Uiso 1 1 calc R U
C118 C 0.1057(18) 0.2757(16) 0.5793(4) 0.045(3) Uani 1 1 d . U
H118 H 0.027987 0.260956 0.601576 0.054 Uiso 1 1 calc R U
C89 C 0.2975(17) 0.5887(19) 0.4055(5) 0.053(4) Uani 1 1 d . U
H89 H 0.327495 0.521432 0.382845 0.064 Uiso 1 1 calc R U
C119 C 0.1849(18) 0.1554(16) 0.5557(4) 0.046(3) Uani 1 1 d . U
H119 H 0.159216 0.057806 0.561438 0.055 Uiso 1 1 calc R U
C128 C -0.1778(18) 0.7361(17) 0.5467(5) 0.050(4) Uani 1 1 d . U
H128 H -0.087170 0.773165 0.533487 0.060 Uiso 1 1 calc R U
C113 C 0.2786(16) 0.9444(18) 0.6518(5) 0.051(4) Uani 1 1 d . U
H11F H 0.199670 1.017649 0.668817 0.077 Uiso 1 1 calc R U
H11G H 0.222081 0.890498 0.634241 0.077 Uiso 1 1 calc R U
H11H H 0.352013 0.998326 0.634506 0.077 Uiso 1 1 calc R U
C87 C 0.6744(16) 0.2811(15) 0.4239(4) 0.039(3) Uani 1 1 d . U
H87 H 0.613358 0.269277 0.402050 0.047 Uiso 1 1 calc R U
C66 C 1.3079(14) 0.7695(13) 0.2896(4) 0.030(3) Uani 1 1 d . U
H66 H 1.415408 0.785215 0.282971 0.035 Uiso 1 1 calc R U
C86 C 0.7349(18) 0.1569(17) 0.4464(4) 0.048(4) Uani 1 1 d . U
H86 H 0.720738 0.059346 0.438727 0.058 Uiso 1 1 calc R U
C85 C 0.815(2) 0.169(2) 0.4796(6) 0.065(5) Uani 1 1 d . U
H85 H 0.850452 0.083216 0.496117 0.078 Uiso 1 1 calc R U
C63 C 0.9082(18) 0.9571(17) 0.3521(5) 0.051(4) Uani 1 1 d . U
H63A H 0.838557 0.901536 0.370107 0.076 Uiso 1 1 calc R U
H63B H 0.842009 1.029751 0.335113 0.076 Uiso 1 1 calc R U
H63C H 0.966560 1.011957 0.368919 0.076 Uiso 1 1 calc R U
C107 C 0.5464(17) 0.6430(16) 0.7333(4) 0.045(3) Uani 1 1 d . U
H107 H 0.606077 0.576634 0.751545 0.054 Uiso 1 1 calc R U
C2 C 0.8701(16) 0.3297(16) 0.1795(4) 0.043(3) Uani 1 1 d . U
C125 C -0.4404(19) 0.633(2) 0.5843(5) 0.061(4) Uani 1 1 d . U
H125 H -0.530722 0.595288 0.597357 0.073 Uiso 1 1 calc R U
C7 C 0.8096(16) 0.2117(16) 0.1989(4) 0.042(3) Uani 1 1 d . U
C80 C 0.7395(17) 0.4757(17) 0.2793(4) 0.044(3) Uani 1 1 d . U
H80A H 0.717755 0.372412 0.283179 0.066 Uiso 1 1 calc R U
H80B H 0.833180 0.474605 0.258716 0.066 Uiso 1 1 calc R U
H80C H 0.645231 0.542415 0.269725 0.066 Uiso 1 1 calc R U
C71 C 0.7761(13) 0.5371(13) 0.3219(4) 0.026(2) Uani 1 1 d . U
C123 C -0.1566(15) 0.6347(14) 0.5801(4) 0.034(3) Uani 1 1 d . U
C12 C 0.8948(16) -0.1463(15) 0.1543(4) 0.038(3) Uani 1 1 d . U
C79 C 1.1868(17) 0.1964(16) 0.3957(4) 0.046(3) Uani 1 1 d . U
H79 H 1.099975 0.222560 0.416720 0.055 Uiso 1 1 calc R U
C122 C 0.2526(16) 0.4405(15) 0.5374(4) 0.042(3) Uani 1 1 d . U
H122 H 0.276053 0.538630 0.531177 0.050 Uiso 1 1 calc R U
C92 C 0.2013(19) 0.792(2) 0.4667(6) 0.065(5) Uani 1 1 d . U
H92 H 0.171340 0.863393 0.488378 0.079 Uiso 1 1 calc R U
C3 C 1.0118(18) 0.3428(17) 0.1882(5) 0.050(4) Uani 1 1 d . U
H3 H 1.052763 0.426151 0.175451 0.060 Uiso 1 1 calc R U
C26 C 0.6347(16) -0.0753(16) 0.0703(4) 0.040(3) Uani 1 1 d . U
C19 C 0.4830(16) 0.0402(15) 0.1519(4) 0.038(3) Uani 1 1 d . U
H19A H 0.389009 0.116337 0.163165 0.046 Uiso 1 1 calc R U
H19B H 0.447350 -0.058771 0.152160 0.046 Uiso 1 1 calc R U
C10 C 0.6132(15) 0.0277(15) 0.1814(4) 0.038(3) Uani 1 1 d . U
C127 C -0.322(2) 0.782(2) 0.5328(6) 0.066(5) Uani 1 1 d . U
H127 H -0.331884 0.849884 0.509995 0.079 Uiso 1 1 calc R U
C27 C 0.749(2) -0.058(2) 0.0375(5) 0.060(4) Uani 1 1 d . U
H27 H 0.773126 0.040845 0.032012 0.072 Uiso 1 1 calc R U
C6 C 0.8998(17) 0.1163(18) 0.2248(5) 0.051(4) Uani 1 1 d . U
H6 H 0.860655 0.030461 0.236644 0.061 Uiso 1 1 calc R U
C31 C 0.6093(18) -0.2247(18) 0.0802(5) 0.052(4) Uani 1 1 d . U
H31 H 0.539137 -0.242143 0.103861 0.062 Uiso 1 1 calc R U
C100 C 0.8384(17) 0.0528(18) 0.6255(5) 0.051(4) Uani 1 1 d . U
H100 H 0.933091 -0.022416 0.619873 0.061 Uiso 1 1 calc R U
C14 C 1.1604(18) -0.2813(17) 0.1723(5) 0.049(4) Uani 1 1 d . U
H14 H 1.138767 -0.235563 0.198710 0.059 Uiso 1 1 calc R U
C84 C 0.845(2) 0.314(2) 0.4888(6) 0.070(5) Uani 1 1 d . U
H84 H 0.905475 0.325437 0.510877 0.084 Uiso 1 1 calc R U
C23 C 0.0332(19) 0.2305(18) 0.0531(5) 0.059(4) Uani 1 1 d . U
H23 H -0.067579 0.267275 0.042976 0.070 Uiso 1 1 calc R U
C8 C 0.6436(15) 0.1876(15) 0.1915(4) 0.035(3) Uani 1 1 d . U
C102 C 0.5898(18) 0.1861(16) 0.6046(5) 0.047(3) Uani 1 1 d . U
H102 H 0.513941 0.207107 0.584992 0.057 Uiso 1 1 calc R U
C9 C 0.5497(19) -0.0413(18) 0.2222(5) 0.054(4) Uani 1 1 d . U
H9A H 0.532917 -0.144206 0.217386 0.081 Uiso 1 1 calc R U
H9B H 0.447135 0.021892 0.233134 0.081 Uiso 1 1 calc R U
H9C H 0.628477 -0.045413 0.242069 0.081 Uiso 1 1 calc R U
C20 C 0.3340(16) 0.1407(15) 0.0809(4) 0.040(3) Uani 1 1 d . U
C124 C -0.2937(18) 0.5914(19) 0.5977(5) 0.055(4) Uani 1 1 d . U
H124 H -0.285802 0.526807 0.621257 0.066 Uiso 1 1 calc R U
C77 C 1.4548(18) 0.0611(18) 0.3743(5) 0.056(4) Uani 1 1 d . U
H77 H 1.548372 -0.009329 0.380094 0.067 Uiso 1 1 calc R U
C18 C 1.085(2) -0.309(2) 0.1038(5) 0.062(4) Uani 1 1 d . U
H18 H 1.013352 -0.281921 0.083359 0.075 Uiso 1 1 calc R U
C17 C 1.225(2) -0.410(2) 0.0955(6) 0.068(5) Uani 1 1 d . U
H17 H 1.249883 -0.456422 0.069299 0.082 Uiso 1 1 calc R U
C1 C 0.7838(18) 0.4363(17) 0.1488(5) 0.055(4) Uani 1 1 d . U
H1A H 0.703750 0.515272 0.163622 0.082 Uiso 1 1 calc R U
H1B H 0.729422 0.378828 0.131652 0.082 Uiso 1 1 calc R U
H1C H 0.862344 0.483794 0.131319 0.082 Uiso 1 1 calc R U
C121 C 0.329(2) 0.321(2) 0.5141(5) 0.066(5) Uani 1 1 d . U
H121 H 0.402914 0.336300 0.490921 0.080 Uiso 1 1 calc R U
C15 C 1.3041(18) -0.3840(18) 0.1623(5) 0.051(4) Uani 1 1 d . U
H15 H 1.380217 -0.409426 0.181704 0.061 Uiso 1 1 calc R U
C16 C 1.3332(19) -0.4463(18) 0.1248(5) 0.054(4) Uani 1 1 d . U
H16 H 1.430385 -0.517236 0.118025 0.065 Uiso 1 1 calc R U
C24 C 0.032(2) 0.137(2) 0.0879(6) 0.067(5) Uani 1 1 d . U
H24 H -0.062674 0.113746 0.102983 0.080 Uiso 1 1 calc R U
C11 C 0.7670(17) -0.0682(15) 0.1656(4) 0.041(3) Uani 1 1 d . U
C22 C 0.174(2) 0.277(2) 0.0311(7) 0.079(6) Uani 1 1 d . U
H22 H 0.164994 0.335816 0.006592 0.095 Uiso 1 1 calc R U
C5 C 1.0486(18) 0.1440(18) 0.2340(5) 0.053(4) Uani 1 1 d . U
H5 H 1.104896 0.086192 0.254419 0.063 Uiso 1 1 calc R U
C13 C 1.0471(16) -0.2449(16) 0.1437(4) 0.042(3) Uani 1 1 d . U
C30 C 0.686(2) -0.3439(19) 0.0557(5) 0.057(4) Uani 1 1 d . U
H30 H 0.661088 -0.441481 0.062073 0.069 Uiso 1 1 calc R U
C101 C 0.7313(17) 0.0895(17) 0.5948(5) 0.051(4) Uani 1 1 d . U
H101 H 0.758434 0.047363 0.568040 0.061 Uiso 1 1 calc R U
C21 C 0.323(2) 0.234(2) 0.0463(6) 0.067(5) Uani 1 1 d . U
H21 H 0.416202 0.267589 0.033256 0.080 Uiso 1 1 calc R U
C90 C 0.1311(19) 0.629(2) 0.4206(5) 0.061(4) Uani 1 1 d . U
H90 H 0.054643 0.578575 0.410691 0.073 Uiso 1 1 calc R U
C28 C 0.833(2) -0.179(2) 0.0119(5) 0.065(5) Uani 1 1 d . U
H28 H 0.907864 -0.162140 -0.010810 0.078 Uiso 1 1 calc R U
C29 C 0.799(2) -0.330(2) 0.0218(6) 0.065(5) Uani 1 1 d . U
H29 H 0.850986 -0.416140 0.005791 0.079 Uiso 1 1 calc R U
C4 C 1.109(2) 0.2559(19) 0.2128(6) 0.063(4) Uani 1 1 d . U
H4 H 1.215375 0.272237 0.215069 0.076 Uiso 1 1 calc R U
C25 C 0.188(3) 0.081(2) 0.0979(6) 0.083(6) Uani 1 1 d . U
H25 H 0.201794 -0.000962 0.117017 0.100 Uiso 1 1 calc R U

loop_
_atom_site_aniso_label
_atom_site_aniso_U_11
_atom_site_aniso_U_22
_atom_site_aniso_U_33
_atom_site_aniso_U_23
_atom_site_aniso_U_13
_atom_site_aniso_U_12
P3 0.0188(14) 0.0257(14) 0.0331(16) -0.0035(12) -0.0030(11) -0.0016(11)
P4 0.0195(14) 0.0294(15) 0.0328(16) -0.0026(12) -0.0037(11) -0.0016(12)
P1 0.0299(17) 0.048(2) 0.0402(19) -0.0012(15) -0.0043(14) -0.0099(15)
O6 0.014(4) 0.038(5) 0.056(6) 0.001(4) -0.001(4) -0.002(3)
O7 0.034(5) 0.027(4) 0.050(6) -0.004(4) -0.007(4) -0.007(4)
O8 0.030(5) 0.029(5) 0.054(6) -0.013(4) -0.008(4) 0.001(4)
O5 0.007(2) 0.011(2) 0.015(2) 0.0006(18) 0.0039(18) -0.0014(19)
C104 0.029(6) 0.030(6) 0.042(7) 0.002(5) -0.006(5) -0.003(5)
O1 0.023(5) 0.062(7) 0.095(9) -0.009(6) 0.010(5) 0.001(5)
C105 0.030(6) 0.020(5) 0.033(6) -0.006(4) -0.003(5) -0.007(4)
C110 0.022(6) 0.036(6) 0.037(6) -0.007(5) -0.004(5) 0.000(5)
O2 0.021(5) 0.074(7) 0.065(7) -0.008(5) 0.001(4) -0.026(5)
C103 0.023(6) 0.031(6) 0.034(6) 0.003(5) 0.003(5) -0.003(5)
C114 0.025(6) 0.029(6) 0.033(6) 0.003(5) -0.007(5) -0.004(5)
C74 0.023(5) 0.022(5) 0.036(6) -0.005(4) -0.006(4) -0.003(4)
C75 0.029(6) 0.035(6) 0.042(7) -0.001(5) -0.001(5) -0.008(5)
C98 0.036(6) 0.037(6) 0.041(7) -0.010(5) -0.011(5) 0.001(5)
C73 0.016(5) 0.028(5) 0.035(6) -0.003(5) -0.002(4) -0.005(4)
C116 0.026(6) 0.032(6) 0.032(6) -0.009(5) -0.005(5) -0.002(5)
C93 0.033(6) 0.041(7) 0.059(8) -0.022(6) 0.007(6) -0.015(5)
C64 0.020(5) 0.027(5) 0.042(6) 0.008(5) 0.005(5) -0.004(4)
C72 0.011(5) 0.020(5) 0.039(6) -0.005(4) -0.001(4) -0.002(4)
C69 0.015(5) 0.032(6) 0.048(7) 0.007(5) -0.005(5) -0.004(4)
C76 0.026(6) 0.038(6) 0.040(6) -0.009(5) 0.000(5) -0.006(5)
C112 0.025(6) 0.030(6) 0.026(6) 0.001(4) -0.004(4) 0.000(5)
C117 0.020(5) 0.039(6) 0.043(7) -0.006(5) -0.001(5) 0.000(5)
C91 0.036(7) 0.042(7) 0.054(8) -0.001(6) 0.010(6) -0.008(6)
C88 0.027(6) 0.025(5) 0.032(6) -0.005(5) 0.000(5) 0.006(4)
C81 0.019(5) 0.026(5) 0.026(5) 0.003(4) -0.001(4) -0.002(4)
C67 0.038(7) 0.056(8) 0.044(7) 0.001(6) 0.004(6) 0.004(6)
C109 0.034(7) 0.048(7) 0.050(7) 0.004(6) -0.004(6) -0.019(6)
C108 0.034(6) 0.053(7) 0.037(6) -0.013(6) -0.007(5) -0.012(6)
C99 0.039(7) 0.046(7) 0.059(8) -0.002(6) -0.011(6) 0.000(6)
C82 0.016(5) 0.024(5) 0.033(6) 0.003(4) 0.006(4) 0.004(4)
C78 0.045(7) 0.055(8) 0.042(7) 0.007(6) -0.006(6) -0.001(6)
C70 0.002(4) 0.017(4) 0.009(4) 0.006(3) 0.001(3) 0.000(3)
C83 0.033(6) 0.046(7) 0.039(7) 0.010(5) -0.008(5) 0.001(5)
C68 0.035(6) 0.027(6) 0.044(7) 0.003(5) 0.003(5) -0.004(5)
C111 0.025(6) 0.035(6) 0.043(7) -0.014(5) -0.002(5) 0.004(5)
C126 0.042(7) 0.054(8) 0.064(8) -0.003(7) -0.021(7) 0.001(6)
C120 0.045(7) 0.055(8) 0.048(8) -0.021(6) -0.002(6) 0.004(6)
C106 0.041(7) 0.049(7) 0.039(7) 0.008(6) -0.006(6) -0.007(6)
C115 0.043(8) 0.051(8) 0.038(7) 0.001(6) -0.010(6) -0.016(6)
C65 0.028(6) 0.032(6) 0.062(8) 0.007(5) -0.018(5) -0.016(5)
C118 0.047(7) 0.037(6) 0.048(7) -0.002(6) -0.006(6) -0.001(6)
C89 0.033(7) 0.075(9) 0.055(8) -0.017(7) -0.007(6) -0.016(6)
C119 0.054(8) 0.042(7) 0.042(7) -0.002(6) -0.009(6) -0.008(6)
C128 0.045(7) 0.052(8) 0.060(8) 0.018(6) -0.005(6) -0.029(6)
C113 0.027(7) 0.068(10) 0.061(9) 0.005(8) -0.009(6) -0.014(7)
C87 0.041(7) 0.039(6) 0.037(6) 0.001(5) -0.003(5) -0.008(5)
C66 0.029(3) 0.030(3) 0.029(3) 0.0015(13) -0.0010(13) -0.0055(14)
C86 0.051(8) 0.044(7) 0.047(7) 0.002(6) 0.000(6) -0.003(6)
C85 0.065(9) 0.060(9) 0.066(9) 0.012(7) -0.013(7) 0.002(7)
C63 0.050(9) 0.049(8) 0.054(9) 0.003(7) 0.000(7) -0.017(7)
C107 0.039(7) 0.049(7) 0.050(7) -0.005(6) -0.024(6) -0.005(6)
C2 0.034(7) 0.047(7) 0.047(7) -0.002(6) -0.004(6) -0.007(6)
C125 0.037(7) 0.079(9) 0.063(9) 0.011(7) 0.000(6) -0.008(7)
C7 0.035(7) 0.047(7) 0.046(7) -0.011(6) -0.013(6) -0.004(6)
C80 0.046(8) 0.056(8) 0.031(7) -0.012(6) 0.004(6) -0.014(7)
C71 0.019(5) 0.027(5) 0.033(6) -0.005(4) 0.000(4) -0.007(4)
C123 0.028(6) 0.029(6) 0.043(7) -0.008(5) 0.010(5) -0.005(5)
C12 0.038(7) 0.038(6) 0.040(7) -0.005(5) -0.001(5) -0.010(6)
C79 0.039(7) 0.053(7) 0.044(7) -0.007(6) 0.000(6) -0.004(6)
C122 0.031(6) 0.038(7) 0.053(8) -0.002(6) 0.007(5) -0.006(5)
C92 0.047(8) 0.063(9) 0.081(10) -0.024(8) 0.007(7) -0.003(7)
C3 0.050(8) 0.043(7) 0.054(8) -0.020(6) -0.015(6) 0.008(6)
C26 0.032(6) 0.042(7) 0.046(7) -0.003(6) -0.010(5) -0.005(5)
C19 0.039(7) 0.039(6) 0.039(7) -0.004(5) -0.007(5) -0.010(5)
C10 0.027(6) 0.043(7) 0.043(7) 0.001(5) -0.007(5) 0.000(5)
C127 0.063(9) 0.061(9) 0.079(10) 0.025(8) -0.028(8) -0.015(7)
C27 0.049(8) 0.064(9) 0.066(9) -0.013(7) -0.006(7) -0.008(7)
C6 0.042(7) 0.055(8) 0.059(8) -0.010(7) -0.023(6) -0.003(6)
C31 0.048(8) 0.058(8) 0.049(8) -0.005(6) -0.001(6) -0.009(6)
C100 0.033(7) 0.054(8) 0.058(8) 0.000(6) 0.006(6) 0.001(6)
C14 0.045(7) 0.055(8) 0.048(7) -0.004(6) -0.016(6) -0.006(6)
C84 0.061(9) 0.080(10) 0.065(9) 0.007(8) -0.007(7) -0.003(8)
C23 0.044(8) 0.057(8) 0.074(9) -0.006(7) -0.017(7) -0.001(7)
C8 0.025(6) 0.039(6) 0.040(7) -0.009(5) -0.001(5) -0.004(5)
C102 0.044(7) 0.047(7) 0.045(7) -0.003(6) -0.008(6) 0.008(6)
C9 0.060(10) 0.056(9) 0.050(9) 0.005(7) -0.011(7) -0.017(8)
C20 0.037(7) 0.043(7) 0.043(7) 0.003(6) 0.007(5) -0.019(6)
C124 0.039(7) 0.065(8) 0.061(8) 0.017(7) -0.012(6) -0.008(7)
C77 0.039(7) 0.052(8) 0.076(9) -0.004(7) -0.016(7) -0.002(6)
C18 0.055(8) 0.074(9) 0.056(8) -0.008(7) -0.007(7) -0.006(7)
C17 0.049(8) 0.075(10) 0.074(9) -0.013(8) -0.011(7) 0.008(7)
C1 0.048(9) 0.050(8) 0.072(10) 0.009(7) -0.028(8) -0.015(7)
C121 0.061(9) 0.069(9) 0.060(9) -0.006(7) 0.006(7) 0.003(7)
C15 0.047(7) 0.059(8) 0.047(7) 0.008(6) -0.018(6) -0.005(6)
C16 0.044(7) 0.056(8) 0.061(8) -0.009(7) -0.003(6) -0.005(6)
C24 0.069(9) 0.065(9) 0.071(9) -0.009(7) -0.045(8) -0.001(7)
C11 0.039(7) 0.040(7) 0.047(7) -0.005(6) -0.006(6) -0.013(6)
C22 0.069(10) 0.071(10) 0.100(11) 0.005(9) -0.020(9) -0.017(8)
C5 0.041(7) 0.060(8) 0.058(8) -0.002(7) -0.012(6) -0.007(6)
C13 0.037(7) 0.042(7) 0.046(7) -0.006(6) 0.000(5) -0.003(6)
C30 0.065(9) 0.055(8) 0.055(8) -0.014(7) -0.012(7) -0.012(7)
C101 0.043(7) 0.057(8) 0.046(7) -0.016(6) -0.004(6) 0.007(6)
C21 0.054(8) 0.080(10) 0.070(9) 0.015(8) -0.026(7) -0.018(7)
C90 0.044(8) 0.082(10) 0.059(8) -0.012(7) -0.011(6) -0.010(7)
C28 0.066(9) 0.066(9) 0.059(9) -0.013(7) 0.011(7) -0.011(7)
C29 0.058(9) 0.067(9) 0.067(9) 0.000(8) -0.010(7) 0.002(7)
C4 0.053(8) 0.061(9) 0.075(9) 0.001(8) -0.013(7) -0.005(7)
C25 0.087(11) 0.087(11) 0.071(10) 0.009(9) -0.013(9) -0.006(9)

loop_
_atom_type_symbol
_atom_type_description
_atom_type_scat_dispersion_real
_atom_type_scat_dispersion_imag
_atom_type_scat_source
C C 0.0137 0.0067 'International Tables Vol C Tables 4.2.6.8 and 6.1.1.4'
H H 0.0000 0.0000 'International Tables Vol C Tables 4.2.6.8 and 6.1.1.4'
O O 0.0389 0.0241 'International Tables Vol C Tables 4.2.6.8 and 6.1.1.4'
P P 0.2543 0.3332 'International Tables Vol C Tables 4.2.6.8 and 6.1.1.4'

loop_
_geom_angle_atom_site_label_1
_geom_angle_atom_site_label_2
_geom_angle_atom_site_label_3
_geom_angle
O6 P3 C81 115.7(5)
O6 P3 C82 112.7(5)
C81 P3 C82 109.3(5)
O6 P3 C88 111.4(5)
C81 P3 C88 101.3(5)
C82 P3 C88 105.4(5)
O7 P4 C123 112.2(5)
O7 P4 C116 115.3(5)
C123 P4 C116 102.1(6)
O7 P4 C117 112.6(5)
C123 P4 C117 104.7(6)
C116 P4 C117 109.0(6)
O2 P1 C26 110.2(6)
O2 P1 C19 114.9(6)
C26 P1 C19 109.4(6)
O2 P1 C20 114.8(6)
C26 P1 C20 106.0(6)
C19 P1 C20 100.9(6)
C105 C104 C103 174.3(14)
C104 C105 C114 177.2(13)
C109 C110 C111 116.0(12)
C109 C110 C113 121.6(12)
C111 C110 C113 122.3(11)
C98 C103 C102 117.6(12)
C98 C103 C104 122.9(12)
C102 C103 C104 119.5(12)
C105 C114 C115 112.2(10)
C105 C114 C116 112.4(10)
C115 C114 C116 107.2(10)
C105 C114 C112 109.6(9)
C115 C114 C112 105.4(10)
C116 C114 C112 109.8(9)
C75 C74 C73 123.3(11)
C75 C74 C79 116.1(11)
C73 C74 C79 120.6(11)
C76 C75 C74 123.9(12)
C76 C75 H75 118.1
C74 C75 H75 118.1
C103 C98 C99 122.8(13)
C103 C98 H98 118.6
C99 C98 H98 118.6
C72 C73 C74 176.9(13)
C114 C116 P4 119.5(8)
C114 C116 H11A 107.4
P4 C116 H11A 107.4
C114 C116 H11B 107.4
P4 C116 H11B 107.4
H11A C116 H11B 107.0
C92 C93 C88 121.4(13)
C92 C93 H93 119.3
C88 C93 H93 119.3
C65 C64 C69 121.0(11)
C65 C64 C63 115.6(11)
C69 C64 C63 123.4(11)
C73 C72 C71 177.3(13)
C68 C69 C64 120.2(11)
C68 C69 C70 123.3(11)
C64 C69 C70 116.5(10)
C75 C76 C77 120.0(12)
C75 C76 H76 120.0
C77 C76 H76 120.0
O8 C112 C111 124.0(11)
O8 C112 C114 116.1(10)
C111 C112 C114 119.9(10)
C122 C117 C118 119.1(12)
C122 C117 P4 117.3(10)
C118 C117 P4 123.5(10)
C90 C91 C92 116.8(14)
C90 C91 H91 121.6
C92 C91 H91 121.6
C89 C88 C93 116.7(12)
C89 C88 P3 125.0(10)
C93 C88 P3 118.3(9)
C71 C81 P3 117.3(7)
C71 C81 H81A 108.0
P3 C81 H81A 108.0
C71 C81 H81B 108.0
P3 C81 H81B 108.0
H81A C81 H81B 107.2
C68 C67 C66 122.0(13)
C68 C67 H67 119.0
C66 C67 H67 119.0
C108 C109 C110 126.5(13)
C108 C109 H109 116.8
C110 C109 H109 116.8
C109 C108 C107 115.8(12)
C109 C108 H108 122.1
C107 C108 H108 122.1
C100 C99 C98 118.2(14)
C100 C99 H99 120.9
C98 C99 H99 120.9
C87 C82 C83 120.7(12)
C87 C82 P3 123.6(10)
C83 C82 P3 115.6(9)
C79 C78 C77 121.2(14)
C79 C78 H78 119.4
C77 C78 H78 119.4
O5 C70 C69 130.4(9)
O5 C70 C71 112.1(8)
C69 C70 C71 117.4(8)
C82 C83 C84 118.4(14)
C82 C83 H83 120.8
C84 C83 H83 120.8
C69 C68 C67 122.7(13)
C69 C68 H68 118.6
C67 C68 H68 118.6
C110 C111 C106 119.0(12)
C110 C111 C112 121.2(11)
C106 C111 C112 119.5(12)
C127 C126 C125 118.7(14)
C127 C126 H126 120.6
C125 C126 H126 120.6
C119 C120 C121 118.4(14)
C119 C120 H120 120.8
C121 C120 H120 120.8
C107 C106 C111 121.3(13)
C107 C106 H106 119.4
C111 C106 H106 119.4
C114 C115 H11C 109.5
C114 C115 H11D 109.5
H11C C115 H11D 109.5
C114 C115 H11E 109.5
H11C C115 H11E 109.5
H11D C115 H11E 109.5
C64 C65 C66 116.6(11)
C64 C65 H65 121.7
C66 C65 H65 121.7
C119 C118 C117 119.6(14)
C119 C118 H118 120.2
C117 C118 H118 120.2
C88 C89 C90 122.6(14)
C88 C89 H89 118.7
C90 C89 H89 118.7
C120 C119 C118 121.8(14)
C120 C119 H119 119.1
C118 C119 H119 119.1
C123 C128 C127 122.0(14)
C123 C128 H128 119.0
C127 C128 H128 119.0
C110 C113 H11F 109.5
C110 C113 H11G 109.5
H11F C113 H11G 109.5
C110 C113 H11H 109.5
H11F C113 H11H 109.5
H11G C113 H11H 109.5
C82 C87 C86 121.0(13)
C82 C87 H87 119.5
C86 C87 H87 119.5
C67 C66 C65 117.1(11)
C67 C66 H66 121.5
C65 C66 H66 121.5
C85 C86 C87 121.7(15)
C85 C86 H86 119.2
C87 C86 H86 119.2
C86 C85 C84 118.3(16)
C86 C85 H85 120.9
C84 C85 H85 120.9
C64 C63 H63A 109.5
C64 C63 H63B 109.5
H63A C63 H63B 109.5
C64 C63 H63C 109.5
H63A C63 H63C 109.5
H63B C63 H63C 109.5
C106 C107 C108 121.4(13)
C106 C107 H107 119.3
C108 C107 H107 119.3
C3 C2 C7 114.9(14)
C3 C2 C1 121.0(14)
C7 C2 C1 124.0(12)
C124 C125 C126 118.8(15)
C124 C125 H125 120.6
C126 C125 H125 120.6
C6 C7 C2 120.0(13)
C6 C7 C8 120.6(13)
C2 C7 C8 119.4(12)
C71 C80 H80A 109.5
C71 C80 H80B 109.5
H80A C80 H80B 109.5
C71 C80 H80C 109.5
H80A C80 H80C 109.5
H80B C80 H80C 109.5
C72 C71 C81 115.3(10)
C72 C71 C80 109.2(10)
C81 C71 C80 105.4(9)
C72 C71 C70 110.1(8)
C81 C71 C70 110.3(8)
C80 C71 C70 106.1(9)
C124 C123 C128 114.8(13)
C124 C123 P4 126.3(11)
C128 C123 P4 118.6(10)
C11 C12 C13 175.8(15)
C78 C79 C74 120.6(13)
C78 C79 H79 119.7
C74 C79 H79 119.7
C121 C122 C117 120.8(14)
C121 C122 H122 119.6
C117 C122 H122 119.6
C93 C92 C91 121.5(15)
C93 C92 H92 119.3
C91 C92 H92 119.3
C2 C3 C4 129.6(17)
C2 C3 H3 115.2
C4 C3 H3 115.2
C27 C26 C31 117.6(14)
C27 C26 P1 117.7(11)
C31 C26 P1 124.6(11)
C10 C19 P1 118.4(9)
C10 C19 H19A 107.7
P1 C19 H19A 107.7
C10 C19 H19B 107.7
P1 C19 H19B 107.7
H19A C19 H19B 107.1
C11 C10 C9 108.7(12)
C11 C10 C8 109.1(11)
C9 C10 C8 106.8(11)
C11 C10 C19 113.1(11)
C9 C10 C19 108.0(11)
C8 C10 C19 110.8(10)
C126 C127 C128 120.8(15)
C126 C127 H127 119.6
C128 C127 H127 119.6
C26 C27 C28 123.5(16)
C26 C27 H27 118.2
C28 C27 H27 118.2
C7 C6 C5 120.8(15)
C7 C6 H6 119.6
C5 C6 H6 119.6
C30 C31 C26 120.1(15)
C30 C31 H31 119.9
C26 C31 H31 119.9
C99 C100 C101 121.7(14)
C99 C100 H100 119.1
C101 C100 H100 119.1
C15 C14 C13 120.4(14)
C15 C14 H14 119.8
C13 C14 H14 119.8
C85 C84 C83 119.8(17)
C85 C84 H84 120.1
C83 C84 H84 120.1
C24 C23 C22 125.8(16)
C24 C23 H23 117.1
C22 C23 H23 117.1
O1 C8 C7 118.4(12)
O1 C8 C10 120.0(11)
C7 C8 C10 121.3(11)
C101 C102 C103 121.1(13)
C101 C102 H102 119.5
C103 C102 H102 119.5
C10 C9 H9A 109.5
C10 C9 H9B 109.5
H9A C9 H9B 109.5
C10 C9 H9C 109.5
H9A C9 H9C 109.5
H9B C9 H9C 109.5
C21 C20 C25 118.0(15)
C21 C20 P1 115.3(11)
C25 C20 P1 126.5(12)
C123 C124 C125 124.8(15)
C123 C124 H124 117.6
C125 C124 H124 117.6
C78 C77 C76 118.1(13)
C78 C77 H77 121.0
C76 C77 H77 121.0
C17 C18 C13 118.6(16)
C17 C18 H18 120.7
C13 C18 H18 120.7
C18 C17 C16 121.1(17)
C18 C17 H17 119.4
C16 C17 H17 119.4
C2 C1 H1A 109.5
C2 C1 H1B 109.5
H1A C1 H1B 109.5
C2 C1 H1C 109.5
H1A C1 H1C 109.5
H1B C1 H1C 109.5
C122 C121 C120 120.0(16)
C122 C121 H121 120.0
C120 C121 H121 120.0
C16 C15 C14 119.0(14)
C16 C15 H15 120.5
C14 C15 H15 120.5
C15 C16 C17 121.9(15)
C15 C16 H16 119.1
C17 C16 H16 119.1
C25 C24 C23 111.6(19)
C25 C24 H24 124.2
C23 C24 H24 124.2
C12 C11 C10 177.3(15)
C21 C22 C23 119.2(19)
C21 C22 H22 120.4
C23 C22 H22 120.4
C4 C5 C6 117.8(16)
C4 C5 H5 121.1
C6 C5 H5 121.1
C18 C13 C14 118.9(14)
C18 C13 C12 120.0(13)
C14 C13 C12 121.1(13)
C31 C30 C29 123.8(17)
C31 C30 H30 118.1
C29 C30 H30 118.1
C102 C101 C100 118.3(13)
C102 C101 H101 120.8
C100 C101 H101 120.8
C20 C21 C22 118.8(17)
C20 C21 H21 120.6
C22 C21 H21 120.6
C91 C90 C89 120.1(15)
C91 C90 H90 119.9
C89 C90 H90 119.9
C27 C28 C29 117.4(16)
C27 C28 H28 121.3
C29 C28 H28 121.3
C30 C29 C28 117.3(16)
C30 C29 H29 121.4
C28 C29 H29 121.4
C3 C4 C5 116.3(17)
C3 C4 H4 121.8
C5 C4 H4 121.8
C24 C25 C20 124.8(19)
C24 C25 H25 117.6
C20 C25 H25 117.6

loop_
_geom_bond_atom_site_label_1
_geom_bond_atom_site_label_2
_geom_bond_distance
P3 O6 1.498(9)
P3 C81 1.814(11)
P3 C82 1.825(11)
P3 C88 1.802(12)
P4 O7 1.507(9)
P4 C123 1.787(13)
P4 C116 1.813(12)
P4 C117 1.812(13)
P1 O2 1.460(10)
P1 C26 1.793(14)
P1 C19 1.826(13)
P1 C20 1.826(14)
O8 C112 1.193(14)
O5 C70 1.161(11)
C104 C105 1.216(17)
C104 C103 1.406(17)
O1 C8 1.242(16)
C105 C114 1.481(16)
C110 C109 1.384(17)
C110 C111 1.410(18)
C110 C113 1.474(18)
C103 C98 1.378(17)
C103 C102 1.423(18)
C114 C115 1.533(17)
C114 C116 1.548(15)
C114 C112 1.606(15)
C74 C75 1.388(16)
C74 C73 1.405(15)
C74 C79 1.460(18)
C75 C76 1.336(17)
C75 H75 0.9500
C98 C99 1.374(19)
C98 H98 0.9500
C73 C72 1.195(15)
C116 H11A 0.9900
C116 H11B 0.9900
C93 C92 1.37(2)
C93 C88 1.395(16)
C93 H93 0.9500
C64 C65 1.412(16)
C64 C69 1.403(17)
C64 C63 1.499(18)
C72 C71 1.419(15)
C69 C68 1.359(17)
C69 C70 1.465(14)
C76 C77 1.44(2)
C76 H76 0.9500
C112 C111 1.476(16)
C117 C122 1.389(18)
C117 C118 1.407(19)
C91 C90 1.35(2)
C91 C92 1.38(2)
C91 H91 0.9500
C88 C89 1.312(18)
C81 C71 1.536(14)
C81 H81A 0.9900
C81 H81B 0.9900
C67 C68 1.362(19)
C67 C66 1.384(19)
C67 H67 0.9500
C109 C108 1.357(19)
C109 H109 0.9500
C108 C107 1.40(2)
C108 H108 0.9500
C99 C100 1.36(2)
C99 H99 0.9500
C82 C87 1.371(16)
C82 C83 1.376(17)
C78 C79 1.36(2)
C78 C77 1.40(2)
C78 H78 0.9500
C70 C71 1.662(13)
C83 C84 1.43(2)
C83 H83 0.9500
C68 H68 0.9500
C111 C106 1.408(18)
C126 C127 1.37(2)
C126 C125 1.38(2)
C126 H126 0.9500
C120 C119 1.36(2)
C120 C121 1.43(2)
C120 H120 0.9500
C106 C107 1.352(18)
C106 H106 0.9500
C115 H11C 0.9800
C115 H11D 0.9800
C115 H11E 0.9800
C65 C66 1.540(18)
C65 H65 0.9500
C118 C119 1.367(19)
C118 H118 0.9500
C89 C90 1.42(2)
C89 H89 0.9500
C119 H119 0.9500
C128 C123 1.407(19)
C128 C127 1.34(2)
C128 H128 0.9500
C113 H11F 0.9800
C113 H11G 0.9800
C113 H11H 0.9800
C87 C86 1.366(19)
C87 H87 0.9500
C66 H66 0.9500
C86 C85 1.37(2)
C86 H86 0.9500
C85 C84 1.42(3)
C85 H85 0.9500
C63 H63A 0.9800
C63 H63B 0.9800
C63 H63C 0.9800
C107 H107 0.9500
C2 C3 1.296(19)
C2 C7 1.371(19)
C2 C1 1.518(19)
C125 C124 1.35(2)
C125 H125 0.9500
C7 C6 1.38(2)
C7 C8 1.514(17)
C80 C71 1.600(16)
C80 H80A 0.9800
C80 H80B 0.9800
C80 H80C 0.9800
C123 C124 1.359(19)
C12 C11 1.201(19)
C12 C13 1.434(18)
C79 H79 0.9500
C122 C121 1.35(2)
C122 H122 0.9500
C92 H92 0.9500
C3 C4 1.34(2)
C3 H3 0.9500
C26 C27 1.39(2)
C26 C31 1.42(2)
C19 C10 1.538(17)
C19 H19A 0.9900
C19 H19B 0.9900
C10 C11 1.469(19)
C10 C9 1.539(19)
C10 C8 1.555(18)
C127 H127 0.9500
C27 C28 1.42(2)
C27 H27 0.9500
C6 C5 1.399(19)
C6 H6 0.9500
C31 C30 1.37(2)
C31 H31 0.9500
C100 C101 1.42(2)
C100 H100 0.9500
C14 C15 1.40(2)
C14 C13 1.408(19)
C14 H14 0.9500
C84 H84 0.9500
C23 C24 1.40(2)
C23 C22 1.45(3)
C23 H23 0.9500
C102 C101 1.353(19)
C102 H102 0.9500
C9 H9A 0.9800
C9 H9B 0.9800
C9 H9C 0.9800
C20 C21 1.38(2)
C20 C25 1.49(2)
C124 H124 0.9500
C77 H77 0.9500
C18 C17 1.36(2)
C18 C13 1.42(2)
C18 H18 0.9500
C17 C16 1.39(2)
C17 H17 0.9500
C1 H1A 0.9800
C1 H1B 0.9800
C1 H1C 0.9800
C121 H121 0.9500
C15 C16 1.34(2)
C15 H15 0.9500
C16 H16 0.9500
C24 C25 1.39(2)
C24 H24 0.9500
C22 C21 1.40(2)
C22 H22 0.9500
C5 C4 1.35(2)
C5 H5 0.9500
C30 C29 1.40(2)
C30 H30 0.9500
C101 H101 0.9500
C21 H21 0.9500
C90 H90 0.9500
C28 C29 1.46(2)
C28 H28 0.9500
C29 H29 0.9500
C4 H4 0.9500
C25 H25 0.9500
